data_7712813
loop_
_publ_author_name
'Price, Amy N.'
'Gupta, Ankur K.'
'de Jong, Wibe A.'
'Arnold, Polly L.'

_publ_section_title
;
 Tris(carbene)borates; alternatives to cyclopentadienyls in
 organolanthanide chemistry.
;
_journal_name_full 'Dalton transactions (Cambridge, England : 2003)'
_journal_paper_doi 10.1039/d3dt00718a
_journal_year 2023
_chemical_formula_moiety 'C36 H40 B2 N12 Yb, I'
_chemical_formula_sum 'C36 H40 B2 I N12 Yb'
_chemical_formula_weight 962.36
_chemical_name_systematic 'bis(Phenyl tris(3-methylimidazol-1-yl-2-ylidene)borate)-ytterbium(iii) iodide'
_space_group_crystal_system orthorhombic
_space_group_IT_number 57
_space_group_name_Hall '-P 2c 2b'
_space_group_name_H-M_alt 'P b c m'
_atom_sites_solution_hydrogens geom
_atom_sites_solution_primary dual
_audit_creation_date 2022-09-22
_audit_creation_method
;
Olex2 1.5
(compiled 2022.04.07 svn.rca3783a0 for OlexSys, GUI svn.r6498)
;
_audit_update_record
;
2023-01-12 deposited with the CCDC.	2023-04-06 downloaded from the CCDC.
;
_cell_angle_alpha 90
_cell_angle_beta 90
_cell_angle_gamma 90
_cell_formula_units_Z 8
_cell_length_a 9.98200(10)
_cell_length_b 21.9170(2)
_cell_length_c 40.0903(3)
_cell_measurement_reflns_used 75704
_cell_measurement_temperature 100.00(13)
_cell_measurement_theta_max 77.0770
_cell_measurement_theta_min 4.0180
_cell_volume 8770.78(14)
_computing_cell_refinement 'CrysAlisPro 1.171.41.123a (Rigaku OD, 2022)'
_computing_data_collection 'CrysAlisPro 1.171.41.123a (Rigaku OD, 2022)'
_computing_data_reduction 'CrysAlisPro 1.171.41.123a (Rigaku OD, 2022)'
_computing_molecular_graphics 'Olex2 1.5 (Dolomanov et al., 2009)'
_computing_publication_material 'Olex2 1.5 (Dolomanov et al., 2009)'
_computing_structure_refinement 'SHELXL 2018/3 (Sheldrick, 2015)'
_computing_structure_solution 'SHELXT 2018/2 (Sheldrick, 2018)'
_diffrn_ambient_environment N~2~
_diffrn_ambient_temperature 100.00(13)
_diffrn_detector 'Hybrid Pixel Array Detector'
_diffrn_detector_area_resol_mean 10.0000
_diffrn_detector_type HyPix
_diffrn_measured_fraction_theta_full 1.000
_diffrn_measured_fraction_theta_max 0.999
_diffrn_measurement_details
;
List of Runs (angles in degrees, time in seconds):

  # Type    Start    End  Width  t~exp~   \w     \q     \k     \f   Frames
#--------------------------------------------------------------------------
  1  \w    -89.00 -15.00   0.50    0.44    --  -50.02 129.00  31.00  148
  2  \w   -122.00 -71.00   0.50    0.44    --  -50.02-129.00 -41.00  102
  3  \w   -122.00 -63.00   0.50    0.44    --  -50.02-140.00 145.00  118
  4  \w    -97.00 -21.00   0.50    0.44    --  -50.02 140.00-155.00  152
  5  \w     43.00 104.00   0.50    0.44    --   50.02-140.00 145.00  122
  6  \w     37.00  98.00   0.50    0.44    --   50.02-129.00 -41.00  122
  7  \w    -89.00 -15.00   0.50    1.75    --  -84.25 129.00  31.00  148
  8  \w   -156.00 -71.00   0.50    1.75    --  -84.25-129.00 -41.00  170
  9  \w    -97.00 -21.00   0.50    1.75    --  -84.25 140.00-155.00  152
 10  \w     37.00 114.00   0.50    1.75    --  105.67-129.00 -41.00  154
 11  \w     43.00 123.00   0.50    1.75    --  105.67-140.00 145.00  160
 12  \w     85.00 173.00   0.50    1.75    --  105.67 140.00-155.00  176
 13  \w     93.00 178.00   0.50    1.75    --  105.67 129.00  31.00  170
 14  \w    -22.00  23.00   0.50    0.44    --  -50.02  19.00-180.00   90
 15  \w   -122.00 -82.00   0.50    0.44    --  -50.02 -57.00   0.00   80
 16  \w   -122.00 -87.00   0.50    0.44    --  -50.02-125.00   0.00   70
 17  \w   -122.00 -82.00   0.50    0.44    --  -50.02 -57.00-150.00   80
 18  \w   -122.00 -82.00   0.50    0.44    --  -50.02 -57.00 -60.00   80
 19  \w   -122.00 -82.00   0.50    0.44    --  -50.02 -57.00  90.00   80
 20  \w    -22.00  23.00   0.50    0.44    --  -50.02  19.00 -30.00   90
 21  \w   -122.00 -87.00   0.50    0.44    --  -50.02-125.00 -90.00   70
 22  \w    -40.00 -12.00   0.50    1.75    --  -84.25  37.00  90.00   56
 23  \w    -40.00 -12.00   0.50    1.75    --  -84.25  37.00 -90.00   56
 24  \w   -158.00 -77.00   0.50    1.75    --  -84.25 -19.00 120.00  162
 25  \w   -134.00 -76.00   0.50    1.75    --  -84.25 -37.00-180.00  116
 26  \w    -40.00 -14.00   0.50    1.75    --  -84.25  37.00   0.00   52
 27  \w   -134.00-109.00   0.50    1.75    --  -84.25-140.00 145.00   50
 28  \w     34.00  67.00   0.50    1.75    --  105.67 -57.00  90.00   66
 29  \w    115.00 141.00   0.50    1.75    --  105.67  19.00  30.00   52
 30  \w     34.00  66.00   0.50    1.75    --  105.67 -57.00   0.00   64
 31  \w     97.00 141.00   0.50    1.75    --  105.67 125.00 150.00   88
 32  \w     93.00 178.00   0.50    1.75    --  105.67  57.00 -60.00  170
 33  \w     37.00  63.00   0.50    1.75    --  105.67 -57.00 150.00   52
 34  \w     35.00  67.00   0.50    1.75    --  105.67 -57.00 -30.00   64
 35  \w     36.00 106.00   0.50    1.75    --  105.67 -99.00 -90.00  140
 36  \w     35.00  67.00   0.50    1.75    --  105.67 -57.00-180.00   64
 37  \w    122.00 177.00   0.50    1.75    --  105.67  77.00  30.00  110
 38  \w     35.00 106.00   0.50    1.75    --  105.67 -99.00-150.00  142
 39  \w     71.00 103.00   0.50    1.75    --  105.67-125.00  60.00   64
 40  \w     80.00 106.00   0.50    1.75    --  105.67 -99.00 120.00   52
 41  \w    153.00 178.00   0.50    1.75    --  105.67  19.00  30.00   50
 42  \w     34.00  66.00   0.50    1.75    --  105.67 -57.00  30.00   64
 43  \w     41.00 106.00   0.50    1.75    --  105.67 -99.00   0.00  130
 44  \w    112.00 177.00   0.50    1.75    --  105.67  37.00 -30.00  130
 45  \w     38.00  66.00   0.50    1.75    --  105.67 -57.00 -60.00   56
 46  \w     49.00 109.00   0.50    1.75    --  105.67-125.00 150.00  120
 47  \w     96.00 173.00   0.50    1.75    --  105.67 125.00  60.00  154
 48  \w     34.00 102.00   0.50    1.75    --  105.67 -99.00-180.00  136
;
_diffrn_measurement_device 'four-circle diffractometer'
_diffrn_measurement_device_type 'XtaLAB Synergy, Dualflex, HyPix'
_diffrn_measurement_method '\w scans'
_diffrn_orient_matrix_type 'CrysAlisPro convention (1999,Acta A55,543-557)'
_diffrn_orient_matrix_UB_11 -0.0128645000
_diffrn_orient_matrix_UB_12 -0.0040321000
_diffrn_orient_matrix_UB_13 0.0382450000
_diffrn_orient_matrix_UB_21 -0.1516130000
_diffrn_orient_matrix_UB_22 -0.0114124000
_diffrn_orient_matrix_UB_23 -0.0035125000
_diffrn_orient_matrix_UB_31 0.0254932000
_diffrn_orient_matrix_UB_32 -0.0692397000
_diffrn_orient_matrix_UB_33 -0.0016507000
_diffrn_radiation_monochromator mirror
_diffrn_radiation_probe x-ray
_diffrn_radiation_type 'Cu K\a'
_diffrn_radiation_wavelength 1.54184
_diffrn_reflns_av_R_equivalents 0.0580
_diffrn_reflns_av_unetI/netI 0.0211
_diffrn_reflns_Laue_measured_fraction_full 1.000
_diffrn_reflns_Laue_measured_fraction_max 0.999
_diffrn_reflns_limit_h_max 12
_diffrn_reflns_limit_h_min -12
_diffrn_reflns_limit_k_max 17
_diffrn_reflns_limit_k_min -27
_diffrn_reflns_limit_l_max 48
_diffrn_reflns_limit_l_min -50
_diffrn_reflns_number 160321
_diffrn_reflns_point_group_measured_fraction_full 1.000
_diffrn_reflns_point_group_measured_fraction_max 0.999
_diffrn_reflns_theta_full 67.684
_diffrn_reflns_theta_max 74.498
_diffrn_reflns_theta_min 4.034
_diffrn_source 'micro-focus sealed X-ray tube'
_diffrn_source_type 'PhotonJet (Cu) X-ray Source'
_exptl_absorpt_coefficient_mu 9.771
_exptl_absorpt_correction_T_max 1.000
_exptl_absorpt_correction_T_min 0.560
_exptl_absorpt_correction_type gaussian
_exptl_absorpt_process_details
;
CrysAlisPro 1.171.41.123a (Rigaku Oxford Diffraction, 2022)
Numerical absorption correction based on gaussian integration over
a multifaceted crystal model
Empirical absorption correction using spherical harmonics,
implemented in SCALE3 ABSPACK scaling algorithm.
;
_exptl_crystal_colour 'clear colourless'
_exptl_crystal_colour_lustre clear
_exptl_crystal_colour_primary colourless
_exptl_crystal_density_diffrn 1.458
_exptl_crystal_description plate
_exptl_crystal_F_000 3784
_exptl_crystal_preparation 'methathesis from YbI3 and Li[TCMe]'
_exptl_crystal_recrystallization_method 'from thf'
_exptl_crystal_size_max 0.16
_exptl_crystal_size_mid 0.115
_exptl_crystal_size_min 0.052
_refine_diff_density_max 1.289
_refine_diff_density_min -0.906
_refine_diff_density_rms 0.100
_refine_ls_extinction_method none
_refine_ls_goodness_of_fit_ref 1.044
_refine_ls_hydrogen_treatment constr
_refine_ls_matrix_type full
_refine_ls_number_parameters 477
_refine_ls_number_reflns 9095
_refine_ls_number_restraints 0
_refine_ls_restrained_S_all 1.044
_refine_ls_R_factor_all 0.0425
_refine_ls_R_factor_gt 0.0408
_refine_ls_shift/su_max 0.000
_refine_ls_shift/su_mean 0.000
_refine_ls_structure_factor_coef Fsqd
_refine_ls_weighting_details 'w=1/[\s^2^(Fo^2^)+(0.0356P)^2^+43.5865P] where P=(Fo^2^+2Fc^2^)/3'
_refine_ls_weighting_scheme calc
_refine_ls_wR_factor_gt 0.0951
_refine_ls_wR_factor_ref 0.0962
_reflns_Friedel_coverage 0.000
_reflns_number_gt 8696
_reflns_number_total 9095
_reflns_threshold_expression 'I > 2\s(I)'
_cod_data_source_file d3dt00718a2.cif
_cod_data_source_block pla21024_0_8refin
_cod_database_code 7712813
_shelx_shelxl_version_number 2018/3
_chemical_oxdiff_formula 'Yb N12 B2 C40.8 H49.6  I1 O1.2 '
_shelx_space_group_comment
;
The symmetry employed for this shelxl refinement is uniquely defined
by the following loop, which should always be used as a source of
symmetry information in preference to the above space-group names.
They are only intended as comments.
;
_shelx_estimated_absorpt_t_max 0.631
_shelx_estimated_absorpt_t_min 0.304
_olex2_refinement_description
;
1. Fixed Uiso
 At 1.2 times of:
  All C(H) groups
 At 1.5 times of:
  All C(H,H,H) groups
2.a Aromatic/amide H refined with riding coordinates:
 C17(H17), C24(H24), C18(H18), C30(H30), C15(H15), C9(H9), C26(H26), C23(H23),
 C21(H21), C20(H20), C14(H14), C29(H29), C8(H8), C27(H27), C36(H36), C12(H12),
 C28(H28), C32(H32), C33(H33), C11(H11), C34(H34), C35(H35)
2.b Idealised Me refined as rotating group:
 C19(H19A,H19B,H19C), C22(H22A,H22B,H22C), C16(H16A,H16B,H16C), C7(H7A,H7B,
 H7C), C13(H13A,H13B,H13C), C10(H10A,H10B,H10C)
;
_smtbx_masks_special_details
;
A solvent mask was calculated and 402 electrons were 
found in a volume of 1696\%A^3^ in 1 void per unit cell. 
This is consistent with the presence of 
1.25[C4H8O] per Asymmetric Unit 
which account for 400 electrons 
per unit cell.
;
_smtbx_masks_void_probe_radius 1.2
_smtbx_masks_void_truncation_radius 1.2
_olex2_exptl_crystal_mounting_method 'In fomblin on a glass fiber loop'
_olex2_submission_special_instructions 'No special instructions were received'
_oxdiff_exptl_absorpt_empirical_details
;
Empirical correction (ABSPACK) includes:
- Absorption correction using spherical harmonics
- Frame scaling
;
_oxdiff_exptl_absorpt_empirical_full_max 1.771
_oxdiff_exptl_absorpt_empirical_full_min 0.612

loop_
_space_group_symop_operation_xyz
'x, y, z'
'-x, -y, z+1/2'
'-x, y+1/2, -z+1/2'
'x, -y+1/2, -z'
'-x, -y, -z'
'x, y, -z-1/2'
'x, -y-1/2, z-1/2'
'-x, y-1/2, z'

loop_
_atom_site_label
_atom_site_type_symbol
_atom_site_fract_x
_atom_site_fract_y
_atom_site_fract_z
_atom_site_U_iso_or_equiv
_atom_site_adp_type
_atom_site_occupancy
_atom_site_site_symmetry_order
_atom_site_calc_flag
_atom_site_refinement_flags_posn
_atom_site_refinement_flags_adp
_atom_site_refinement_flags_occupancy
_atom_site_disorder_assembly
_atom_site_disorder_group
Yb1 Yb 0.70806(2) 0.43687(2) 0.61941(2) 0.02518(7) Uani 1 1 d . . . . .
I2 I 0.28151(4) 0.250000 0.500000 0.03083(10) Uani 1 2 d S T P . .
I1 I 0.47718(4) 0.19517(2) 0.750000 0.03205(10) Uani 1 2 d S T P . .
N7 N 0.4215(3) 0.38295(14) 0.57750(8) 0.0220(6) Uani 1 1 d . . . . .
N10 N 0.5062(3) 0.55634(14) 0.62228(8) 0.0215(6) Uani 1 1 d . . . . .
N1 N 0.8029(3) 0.36988(14) 0.54176(8) 0.0224(7) Uani 1 1 d . . . . .
N11 N 0.8375(3) 0.52713(15) 0.55337(9) 0.0249(7) Uani 1 1 d . . . . .
N6 N 1.0265(3) 0.39536(14) 0.63251(8) 0.0225(7) Uani 1 1 d . . . . .
N8 N 0.4370(3) 0.48093(14) 0.57698(8) 0.0205(6) Uani 1 1 d . . . . .
N12 N 0.6330(3) 0.55019(14) 0.56613(8) 0.0222(6) Uani 1 1 d . . . . .
N2 N 0.9276(3) 0.34190(14) 0.58314(8) 0.0219(6) Uani 1 1 d . . . . .
N5 N 1.0293(4) 0.49180(15) 0.64364(9) 0.0279(7) Uani 1 1 d . . . . .
N9 N 0.5641(4) 0.54602(16) 0.67376(8) 0.0300(8) Uani 1 1 d . . . . .
N4 N 0.8529(4) 0.30888(17) 0.64132(9) 0.0317(8) Uani 1 1 d . . . . .
C17 C 0.3393(4) 0.40235(17) 0.55220(10) 0.0235(8) Uani 1 1 d . . . . .
H17 H 0.285746 0.377641 0.538005 0.028 Uiso 1 1 calc R U . . .
C24 C 0.9961(4) 0.32845(17) 0.55400(10) 0.0239(8) Uani 1 1 d . . . . .
H24 H 1.082850 0.310855 0.552504 0.029 Uiso 1 1 calc R U . . .
C25 C 0.3893(4) 0.59998(17) 0.57071(9) 0.0229(8) Uani 1 1 d . . . . .
C18 C 0.3501(4) 0.46389(17) 0.55161(10) 0.0233(8) Uani 1 1 d . . . . .
H18 H 0.306110 0.490643 0.536527 0.028 Uiso 1 1 calc R U . . .
C3 C 0.8080(4) 0.36968(16) 0.57571(9) 0.0195(7) Uani 1 1 d . . . . .
C30 C 0.2508(4) 0.59106(18) 0.57392(10) 0.0250(8) Uani 1 1 d . . . . .
H30 H 0.218789 0.552536 0.581307 0.030 Uiso 1 1 calc R U . . .
C15 C 0.4308(4) 0.59721(18) 0.64120(10) 0.0247(8) Uani 1 1 d . . . . .
H15 H 0.365557 0.624782 0.632835 0.030 Uiso 1 1 calc R U . . .
C9 C 1.1589(4) 0.41359(19) 0.63529(10) 0.0276(8) Uani 1 1 d . . . . .
H9 H 1.235121 0.388131 0.632530 0.033 Uiso 1 1 calc R U . . .
C26 C 0.4310(4) 0.65866(18) 0.56108(11) 0.0276(8) Uani 1 1 d . . . . .
H26 H 0.524099 0.667521 0.559976 0.033 Uiso 1 1 calc R U . . .
C23 C 0.9178(4) 0.34476(18) 0.52822(10) 0.0258(8) Uani 1 1 d . . . . .
H23 H 0.937487 0.339966 0.505183 0.031 Uiso 1 1 calc R U . . .
C1 C 0.9450(4) 0.44458(18) 0.63709(10) 0.0268(8) Uani 1 1 d . . . . .
C21 C 0.6649(4) 0.57972(18) 0.53670(10) 0.0267(8) Uani 1 1 d . . . . .
H21 H 0.606914 0.605282 0.524130 0.032 Uiso 1 1 calc R U . . .
N3 N 0.6607(4) 0.3077(2) 0.66733(11) 0.0433(10) Uani 1 1 d . . . . .
C19 C 0.9694(4) 0.4988(2) 0.55302(12) 0.0321(9) Uani 1 1 d . . . . .
H19A H 0.995298 0.487974 0.575834 0.048 Uiso 1 1 calc R U . . .
H19B H 1.034813 0.527534 0.543757 0.048 Uiso 1 1 calc R U . . .
H19C H 0.966777 0.461940 0.539222 0.048 Uiso 1 1 calc R U . . .
C6 C 0.5890(4) 0.52389(17) 0.64269(9) 0.0245(8) Uani 1 1 d . . . . .
C22 C 0.6901(4) 0.3930(2) 0.52228(10) 0.0291(9) Uani 1 1 d . . . . .
H22A H 0.626420 0.359766 0.518149 0.044 Uiso 1 1 calc R U . . .
H22B H 0.722790 0.408912 0.500949 0.044 Uiso 1 1 calc R U . . .
H22C H 0.645364 0.425664 0.534683 0.044 Uiso 1 1 calc R U . . .
C5 C 0.4843(4) 0.43029(17) 0.59271(10) 0.0223(8) Uani 1 1 d . . . . .
C4 C 0.7400(4) 0.51575(18) 0.57664(10) 0.0246(8) Uani 1 1 d . . . . .
C16 C 0.4393(4) 0.31854(17) 0.58658(11) 0.0280(8) Uani 1 1 d . . . . .
H16A H 0.376085 0.307790 0.604343 0.042 Uiso 1 1 calc R U . . .
H16B H 0.531124 0.312000 0.594444 0.042 Uiso 1 1 calc R U . . .
H16C H 0.422492 0.292842 0.567018 0.042 Uiso 1 1 calc R U . . .
C20 C 0.7926(4) 0.56583(19) 0.52900(11) 0.0285(9) Uani 1 1 d . . . . .
H20 H 0.841949 0.580103 0.510298 0.034 Uiso 1 1 calc R U . . .
C31 C 1.0907(4) 0.27948(19) 0.62470(11) 0.0306(9) Uani 1 1 d . . . . .
C14 C 0.4667(5) 0.59079(19) 0.67336(10) 0.0307(9) Uani 1 1 d . . . . .
H14 H 0.432078 0.612555 0.691956 0.037 Uiso 1 1 calc R U . . .
C29 C 0.1586(4) 0.63681(19) 0.56662(11) 0.0307(9) Uani 1 1 d . . . . .
H29 H 0.065396 0.629350 0.569052 0.037 Uiso 1 1 calc R U . . .
C8 C 1.1611(4) 0.4734(2) 0.64257(11) 0.0301(9) Uani 1 1 d . . . . .
H8 H 1.238053 0.497976 0.646232 0.036 Uiso 1 1 calc R U . . .
C27 C 0.3388(5) 0.70409(19) 0.55312(11) 0.0315(9) Uani 1 1 d . . . . .
H27 H 0.369669 0.742843 0.545791 0.038 Uiso 1 1 calc R U . . .
C36 C 1.1562(5) 0.2757(2) 0.65528(13) 0.0402(11) Uani 1 1 d . . . . .
H36 H 1.142486 0.307189 0.671211 0.048 Uiso 1 1 calc R U . . .
C12 C 0.8376(6) 0.2514(2) 0.65549(13) 0.0441(12) Uani 1 1 d . . . . .
H12 H 0.899713 0.218628 0.654253 0.053 Uiso 1 1 calc R U . . .
C28 C 0.2034(4) 0.69331(19) 0.55578(12) 0.0319(9) Uani 1 1 d . . . . .
H28 H 0.141012 0.724409 0.550228 0.038 Uiso 1 1 calc R U . . .
C32 C 1.1143(5) 0.23102(19) 0.60230(13) 0.0347(10) Uani 1 1 d . . . . .
H32 H 1.069569 0.230909 0.581387 0.042 Uiso 1 1 calc R U . . .
C33 C 1.2015(5) 0.1832(2) 0.60999(15) 0.0416(12) Uani 1 1 d . . . . .
H33 H 1.217628 0.151854 0.594123 0.050 Uiso 1 1 calc R U . . .
B2 B 0.4912(4) 0.54759(19) 0.58350(11) 0.0216(8) Uani 1 1 d . . . . .
C7 C 0.9851(5) 0.5540(2) 0.64999(14) 0.0419(12) Uani 1 1 d . . . . .
H7A H 0.889575 0.557661 0.644761 0.063 Uiso 1 1 calc R U . . .
H7B H 1.036316 0.582277 0.635962 0.063 Uiso 1 1 calc R U . . .
H7C H 0.999803 0.564070 0.673535 0.063 Uiso 1 1 calc R U . . .
C11 C 0.7175(5) 0.2507(3) 0.67143(16) 0.0502(13) Uani 1 1 d . . . . .
H11 H 0.679687 0.217279 0.683205 0.060 Uiso 1 1 calc R U . . .
B1 B 0.9768(5) 0.3309(2) 0.61977(11) 0.0254(9) Uani 1 1 d . . . . .
C2 C 0.7415(5) 0.3436(2) 0.64860(12) 0.0387(11) Uani 1 1 d . . . . .
C34 C 1.2635(5) 0.1815(2) 0.64038(16) 0.0473(13) Uani 1 1 d . . . . .
H34 H 1.322011 0.148814 0.645770 0.057 Uiso 1 1 calc R U . . .
C35 C 1.2407(6) 0.2278(2) 0.66337(15) 0.0474(13) Uani 1 1 d . . . . .
H35 H 1.282911 0.226603 0.684592 0.057 Uiso 1 1 calc R U . . .
C13 C 0.6332(7) 0.5256(3) 0.70377(12) 0.0551(16) Uani 1 1 d . . . . .
H13A H 0.572058 0.500914 0.717342 0.083 Uiso 1 1 calc R U . . .
H13B H 0.662814 0.561092 0.716646 0.083 Uiso 1 1 calc R U . . .
H13C H 0.711144 0.500933 0.697488 0.083 Uiso 1 1 calc R U . . .
C10 C 0.5305(6) 0.3274(3) 0.68110(16) 0.0572(15) Uani 1 1 d . . . . .
H10A H 0.458986 0.317263 0.665292 0.086 Uiso 1 1 calc R U . . .
H10B H 0.531952 0.371556 0.684847 0.086 Uiso 1 1 calc R U . . .
H10C H 0.514166 0.306384 0.702296 0.086 Uiso 1 1 calc R U . . .

loop_
_atom_site_aniso_label
_atom_site_aniso_U_11
_atom_site_aniso_U_22
_atom_site_aniso_U_33
_atom_site_aniso_U_23
_atom_site_aniso_U_13
_atom_site_aniso_U_12
Yb1 0.02230(11) 0.02812(12) 0.02511(12) -0.00551(8) -0.00245(8) 0.00365(8)
I2 0.0467(2) 0.02132(17) 0.02444(18) -0.00536(13) 0.000 0.000
I1 0.0453(2) 0.03071(19) 0.02018(17) 0.000 0.000 -0.00184(16)
N7 0.0257(16) 0.0165(15) 0.0236(16) -0.0018(12) 0.0019(13) 0.0021(12)
N10 0.0242(16) 0.0183(15) 0.0221(16) -0.0039(12) 0.0004(13) -0.0015(12)
N1 0.0247(16) 0.0207(15) 0.0217(15) 0.0016(12) -0.0001(13) -0.0019(13)
N11 0.0193(15) 0.0254(16) 0.0300(17) -0.0049(14) 0.0016(13) -0.0029(13)
N6 0.0229(16) 0.0219(16) 0.0225(16) 0.0009(12) -0.0023(13) -0.0005(13)
N8 0.0208(15) 0.0196(15) 0.0210(15) -0.0028(12) -0.0003(12) 0.0014(12)
N12 0.0224(16) 0.0230(16) 0.0211(15) -0.0062(12) -0.0011(13) 0.0006(13)
N2 0.0205(15) 0.0189(15) 0.0264(16) 0.0004(12) 0.0000(13) -0.0017(12)
N5 0.0355(19) 0.0213(16) 0.0270(17) -0.0015(13) -0.0065(15) -0.0009(14)
N9 0.046(2) 0.0245(17) 0.0194(16) -0.0023(13) -0.0003(15) 0.0022(15)
N4 0.0343(19) 0.0328(19) 0.0279(18) 0.0069(15) -0.0038(15) -0.0096(16)
C17 0.0246(19) 0.0232(19) 0.0228(18) -0.0028(15) -0.0026(15) -0.0021(15)
C24 0.0223(18) 0.0204(18) 0.029(2) -0.0019(15) 0.0041(16) -0.0006(15)
C25 0.0267(19) 0.0214(18) 0.0205(18) -0.0053(14) 0.0012(15) 0.0006(15)
C18 0.0259(19) 0.0222(18) 0.0220(18) -0.0042(15) -0.0032(15) 0.0003(15)
C3 0.0197(17) 0.0155(16) 0.0233(18) 0.0022(14) 0.0001(14) -0.0003(13)
C30 0.028(2) 0.0200(18) 0.0266(19) -0.0050(15) -0.0002(16) 0.0014(15)
C15 0.0258(19) 0.0219(18) 0.0264(19) -0.0050(15) 0.0052(16) -0.0031(15)
C9 0.0217(19) 0.031(2) 0.030(2) -0.0003(17) -0.0004(16) -0.0018(16)
C26 0.028(2) 0.0206(18) 0.034(2) -0.0031(16) -0.0007(17) 0.0000(16)
C23 0.028(2) 0.0237(19) 0.0254(19) -0.0007(15) 0.0066(16) -0.0012(16)
C1 0.028(2) 0.027(2) 0.026(2) 0.0000(16) -0.0040(16) -0.0036(16)
C21 0.030(2) 0.0250(19) 0.0249(19) -0.0005(16) 0.0030(16) 0.0005(16)
N3 0.031(2) 0.050(2) 0.049(2) 0.020(2) 0.0021(18) -0.0045(18)
C19 0.0194(19) 0.030(2) 0.047(3) 0.0011(19) 0.0029(18) 0.0009(16)
C6 0.034(2) 0.0195(18) 0.0202(18) -0.0024(14) 0.0005(16) -0.0009(16)
C22 0.030(2) 0.033(2) 0.024(2) 0.0034(17) -0.0044(17) 0.0075(17)
C5 0.0241(19) 0.0196(17) 0.0232(18) -0.0041(14) 0.0031(15) 0.0015(15)
C4 0.0207(18) 0.0234(19) 0.030(2) -0.0078(16) 0.0002(16) -0.0012(15)
C16 0.035(2) 0.0181(18) 0.031(2) -0.0009(16) 0.0016(18) 0.0005(16)
C20 0.031(2) 0.031(2) 0.024(2) -0.0014(16) 0.0037(16) -0.0035(17)
C31 0.029(2) 0.023(2) 0.041(2) 0.0024(17) -0.0064(18) -0.0005(16)
C14 0.040(2) 0.027(2) 0.025(2) -0.0073(16) 0.0101(18) -0.0008(18)
C29 0.027(2) 0.027(2) 0.039(2) -0.0046(18) 0.0005(18) 0.0043(17)
C8 0.0231(19) 0.034(2) 0.034(2) 0.0011(18) -0.0029(17) -0.0077(17)
C27 0.035(2) 0.0203(19) 0.039(2) -0.0027(17) -0.0004(19) -0.0007(17)
C36 0.052(3) 0.027(2) 0.041(3) 0.0013(19) -0.014(2) 0.006(2)
C12 0.055(3) 0.034(2) 0.044(3) 0.006(2) 0.000(2) -0.008(2)
C28 0.033(2) 0.022(2) 0.041(2) -0.0003(17) -0.0022(19) 0.0103(17)
C32 0.034(2) 0.022(2) 0.048(3) -0.0026(19) -0.010(2) -0.0015(17)
C33 0.043(3) 0.019(2) 0.063(3) -0.002(2) -0.004(2) 0.0061(19)
B2 0.022(2) 0.020(2) 0.022(2) -0.0040(16) 0.0016(17) -0.0020(16)
C7 0.046(3) 0.023(2) 0.056(3) -0.008(2) -0.007(2) 0.001(2)
C11 0.045(3) 0.043(3) 0.063(4) 0.012(3) 0.006(3) -0.013(2)
B1 0.029(2) 0.021(2) 0.025(2) 0.0052(17) -0.0019(18) -0.0039(17)
C2 0.028(2) 0.050(3) 0.038(2) 0.015(2) -0.0043(19) -0.002(2)
C34 0.037(3) 0.031(2) 0.074(4) 0.010(2) -0.013(3) 0.005(2)
C35 0.047(3) 0.035(3) 0.061(3) 0.009(2) -0.021(3) 0.003(2)
C13 0.094(5) 0.050(3) 0.021(2) -0.003(2) -0.007(3) 0.022(3)
C10 0.045(3) 0.064(4) 0.063(4) 0.013(3) 0.015(3) 0.007(3)

loop_
_atom_type_symbol
_atom_type_description
_atom_type_scat_dispersion_real
_atom_type_scat_dispersion_imag
_atom_type_scat_source
C C 0.0181 0.0091 'International Tables Vol C Tables 4.2.6.8 and 6.1.1.4'
H H 0.0000 0.0000 'International Tables Vol C Tables 4.2.6.8 and 6.1.1.4'
B B 0.0090 0.0039 'International Tables Vol C Tables 4.2.6.8 and 6.1.1.4'
I I -0.3257 6.8362 'International Tables Vol C Tables 4.2.6.8 and 6.1.1.4'
N N 0.0311 0.0180 'International Tables Vol C Tables 4.2.6.8 and 6.1.1.4'
Yb Yb -7.2108 4.4329 'International Tables Vol C Tables 4.2.6.8 and 6.1.1.4'

loop_
_exptl_crystal_face_index_h
_exptl_crystal_face_index_k
_exptl_crystal_face_index_l
_exptl_crystal_face_perp_dist
-2 -2 -1 0.0733
2 2 1 0.0655
2 -13 6 0.0535
-5 10 -5 0.0487
6 3 -1 0.0742
-1 14 1 0.0704
-5 9 5 0.0433
-1 -3 25 0.0191
0 10 19 0.0417
2 0 25 0.0209
0 0 -26 0.0380
4 -2 -19 0.0661
-1 3 25 0.0120
-3 -11 -12 0.0767
4 -9 -10 0.0606
1 2 -25 0.0325
-2 2 -24 0.0384

loop_
_geom_angle_atom_site_label_1
_geom_angle_atom_site_label_2
_geom_angle_atom_site_label_3
_geom_angle
_geom_angle_site_symmetry_1
_geom_angle_site_symmetry_3
_geom_angle_publ_flag
C1 Yb1 C3 81.91(13) . . ?
C1 Yb1 C5 171.07(13) . . ?
C6 Yb1 C3 157.91(12) . . ?
C6 Yb1 C1 107.67(14) . . ?
C6 Yb1 C5 76.78(13) . . ?
C6 Yb1 C4 77.25(13) . . ?
C5 Yb1 C3 91.29(12) . . ?
C4 Yb1 C3 82.73(12) . . ?
C4 Yb1 C1 91.60(13) . . ?
C4 Yb1 C5 81.74(13) . . ?
C2 Yb1 C3 77.42(15) . . ?
C2 Yb1 C1 77.51(15) . . ?
C2 Yb1 C6 123.60(16) . . ?
C2 Yb1 C5 106.77(15) . . ?
C2 Yb1 C4 158.46(15) . . ?
C17 N7 C16 123.6(3) . . ?
C5 N7 C17 111.8(3) . . ?
C5 N7 C16 124.6(3) . . ?
C15 N10 B2 124.3(3) . . ?
C6 N10 C15 109.6(3) . . ?
C6 N10 B2 126.0(3) . . ?
C3 N1 C23 111.1(3) . . ?
C3 N1 C22 124.3(3) . . ?
C23 N1 C22 124.6(3) . . ?
C4 N11 C19 124.8(4) . . ?
C20 N11 C19 123.6(4) . . ?
C20 N11 C4 111.5(3) . . ?
C9 N6 B1 125.6(3) . . ?
C1 N6 C9 109.3(3) . . ?
C1 N6 B1 124.3(3) . . ?
C18 N8 B2 125.7(3) . . ?
C5 N8 C18 109.7(3) . . ?
C5 N8 B2 123.9(3) . . ?
C21 N12 B2 126.8(3) . . ?
C4 N12 C21 109.9(3) . . ?
C4 N12 B2 122.8(3) . . ?
C24 N2 B1 127.1(3) . . ?
C3 N2 C24 109.9(3) . . ?
C3 N2 B1 123.0(3) . . ?
C1 N5 C8 111.2(3) . . ?
C1 N5 C7 124.0(4) . . ?
C8 N5 C7 124.7(4) . . ?
C6 N9 C14 111.8(3) . . ?
C6 N9 C13 124.0(4) . . ?
C14 N9 C13 124.1(4) . . ?
C12 N4 B1 125.8(4) . . ?
C2 N4 C12 109.0(4) . . ?
C2 N4 B1 125.3(4) . . ?
N7 C17 H17 127.1 . . ?
C18 C17 N7 105.9(3) . . ?
C18 C17 H17 127.1 . . ?
N2 C24 H24 126.1 . . ?
C23 C24 N2 107.8(3) . . ?
C23 C24 H24 126.1 . . ?
C30 C25 C26 116.4(4) . . ?
C30 C25 B2 119.5(3) . . ?
C26 C25 B2 123.4(4) . . ?
N8 C18 H18 126.1 . . ?
C17 C18 N8 107.8(3) . . ?
C17 C18 H18 126.1 . . ?
N1 C3 Yb1 133.2(3) . . ?
N1 C3 N2 104.5(3) . . ?
N2 C3 Yb1 117.2(3) . . ?
C25 C30 H30 118.9 . . ?
C29 C30 C25 122.1(4) . . ?
C29 C30 H30 118.9 . . ?
N10 C15 H15 125.9 . . ?
C14 C15 N10 108.1(4) . . ?
C14 C15 H15 125.9 . . ?
N6 C9 H9 125.8 . . ?
C8 C9 N6 108.3(4) . . ?
C8 C9 H9 125.8 . . ?
C25 C26 H26 119.3 . . ?
C27 C26 C25 121.4(4) . . ?
C27 C26 H26 119.3 . . ?
N1 C23 H23 126.7 . . ?
C24 C23 N1 106.6(3) . . ?
C24 C23 H23 126.7 . . ?
N6 C1 Yb1 118.5(3) . . ?
N5 C1 Yb1 134.3(3) . . ?
N5 C1 N6 105.0(3) . . ?
N12 C21 H21 126.0 . . ?
C20 C21 N12 107.9(4) . . ?
C20 C21 H21 126.0 . . ?
C11 N3 C10 125.5(4) . . ?
C2 N3 C11 110.3(4) . . ?
C2 N3 C10 124.2(5) . . ?
N11 C19 H19A 109.5 . . ?
N11 C19 H19B 109.5 . . ?
N11 C19 H19C 109.5 . . ?
H19A C19 H19B 109.5 . . ?
H19A C19 H19C 109.5 . . ?
H19B C19 H19C 109.5 . . ?
N10 C6 Yb1 118.3(3) . . ?
N9 C6 Yb1 136.1(3) . . ?
N9 C6 N10 104.7(3) . . ?
N1 C22 H22A 109.5 . . ?
N1 C22 H22B 109.5 . . ?
N1 C22 H22C 109.5 . . ?
H22A C22 H22B 109.5 . . ?
H22A C22 H22C 109.5 . . ?
H22B C22 H22C 109.5 . . ?
N7 C5 Yb1 130.9(3) . . ?
N7 C5 N8 104.8(3) . . ?
N8 C5 Yb1 117.7(3) . . ?
N11 C4 Yb1 134.1(3) . . ?
N11 C4 N12 104.1(3) . . ?
N12 C4 Yb1 120.0(3) . . ?
N7 C16 H16A 109.5 . . ?
N7 C16 H16B 109.5 . . ?
N7 C16 H16C 109.5 . . ?
H16A C16 H16B 109.5 . . ?
H16A C16 H16C 109.5 . . ?
H16B C16 H16C 109.5 . . ?
N11 C20 H20 126.7 . . ?
C21 C20 N11 106.6(4) . . ?
C21 C20 H20 126.7 . . ?
C36 C31 C32 115.9(4) . . ?
C36 C31 B1 118.7(4) . . ?
C32 C31 B1 124.4(4) . . ?
N9 C14 H14 127.1 . . ?
C15 C14 N9 105.8(3) . . ?
C15 C14 H14 127.1 . . ?
C30 C29 H29 120.1 . . ?
C28 C29 C30 119.8(4) . . ?
C28 C29 H29 120.1 . . ?
N5 C8 H8 126.9 . . ?
C9 C8 N5 106.1(4) . . ?
C9 C8 H8 126.9 . . ?
C26 C27 H27 119.7 . . ?
C28 C27 C26 120.6(4) . . ?
C28 C27 H27 119.7 . . ?
C31 C36 H36 118.8 . . ?
C35 C36 C31 122.5(5) . . ?
C35 C36 H36 118.8 . . ?
N4 C12 H12 126.3 . . ?
C11 C12 N4 107.4(5) . . ?
C11 C12 H12 126.3 . . ?
C29 C28 H28 120.2 . . ?
C27 C28 C29 119.6(4) . . ?
C27 C28 H28 120.2 . . ?
C31 C32 H32 119.0 . . ?
C33 C32 C31 121.9(4) . . ?
C33 C32 H32 119.0 . . ?
C32 C33 H33 120.0 . . ?
C34 C33 C32 119.9(5) . . ?
C34 C33 H33 120.0 . . ?
N10 B2 N8 108.0(3) . . ?
N10 B2 N12 110.2(3) . . ?
N10 B2 C25 106.7(3) . . ?
N8 B2 C25 112.9(3) . . ?
N12 B2 N8 105.5(3) . . ?
N12 B2 C25 113.5(3) . . ?
N5 C7 H7A 109.5 . . ?
N5 C7 H7B 109.5 . . ?
N5 C7 H7C 109.5 . . ?
H7A C7 H7B 109.5 . . ?
H7A C7 H7C 109.5 . . ?
H7B C7 H7C 109.5 . . ?
N3 C11 H11 126.4 . . ?
C12 C11 N3 107.2(5) . . ?
C12 C11 H11 126.4 . . ?
N6 B1 N4 109.9(3) . . ?
N6 B1 C31 111.3(3) . . ?
N2 B1 N6 105.2(3) . . ?
N2 B1 N4 108.3(3) . . ?
N2 B1 C31 116.3(4) . . ?
N4 B1 C31 105.7(3) . . ?
N4 C2 Yb1 118.9(3) . . ?
N3 C2 Yb1 133.5(4) . . ?
N3 C2 N4 106.1(4) . . ?
C33 C34 H34 120.1 . . ?
C33 C34 C35 119.8(4) . . ?
C35 C34 H34 120.1 . . ?
C36 C35 C34 119.9(5) . . ?
C36 C35 H35 120.1 . . ?
C34 C35 H35 120.1 . . ?
N9 C13 H13A 109.5 . . ?
N9 C13 H13B 109.5 . . ?
N9 C13 H13C 109.5 . . ?
H13A C13 H13B 109.5 . . ?
H13A C13 H13C 109.5 . . ?
H13B C13 H13C 109.5 . . ?
N3 C10 H10A 109.5 . . ?
N3 C10 H10B 109.5 . . ?
N3 C10 H10C 109.5 . . ?
H10A C10 H10B 109.5 . . ?
H10A C10 H10C 109.5 . . ?
H10B C10 H10C 109.5 . . ?

loop_
_geom_bond_atom_site_label_1
_geom_bond_atom_site_label_2
_geom_bond_distance
_geom_bond_site_symmetry_2
_geom_bond_publ_flag
Yb1 C3 2.497(4) . ?
Yb1 C1 2.475(4) . ?
Yb1 C6 2.433(4) . ?
Yb1 C5 2.481(4) . ?
Yb1 C4 2.456(4) . ?
Yb1 C2 2.379(5) . ?
N7 C17 1.372(5) . ?
N7 C5 1.357(5) . ?
N7 C16 1.469(5) . ?
N10 C15 1.394(5) . ?
N10 C6 1.363(5) . ?
N10 B2 1.574(5) . ?
N1 C3 1.362(5) . ?
N1 C23 1.383(5) . ?
N1 C22 1.460(5) . ?
N11 C19 1.456(5) . ?
N11 C4 1.371(5) . ?
N11 C20 1.369(6) . ?
N6 C9 1.385(5) . ?
N6 C1 1.363(5) . ?
N6 B1 1.583(5) . ?
N8 C18 1.388(5) . ?
N8 C5 1.361(5) . ?
N8 B2 1.580(5) . ?
N12 C21 1.383(5) . ?
N12 C4 1.374(5) . ?
N12 B2 1.578(5) . ?
N2 C24 1.385(5) . ?
N2 C3 1.373(5) . ?
N2 B1 1.567(5) . ?
N5 C1 1.360(5) . ?
N5 C8 1.377(6) . ?
N5 C7 1.456(5) . ?
N9 C6 1.360(5) . ?
N9 C14 1.382(6) . ?
N9 C13 1.457(6) . ?
N4 C12 1.390(6) . ?
N4 B1 1.584(6) . ?
N4 C2 1.378(6) . ?
C17 H17 0.9500 . ?
C17 C18 1.353(5) . ?
C24 H24 0.9500 . ?
C24 C23 1.345(6) . ?
C25 C30 1.403(6) . ?
C25 C26 1.406(6) . ?
C25 B2 1.617(6) . ?
C18 H18 0.9500 . ?
C30 H30 0.9500 . ?
C30 C29 1.392(6) . ?
C15 H15 0.9500 . ?
C15 C14 1.345(6) . ?
C9 H9 0.9500 . ?
C9 C8 1.342(6) . ?
C26 H26 0.9500 . ?
C26 C27 1.393(6) . ?
C23 H23 0.9500 . ?
C21 H21 0.9500 . ?
C21 C20 1.347(6) . ?
N3 C11 1.381(7) . ?
N3 C2 1.354(6) . ?
N3 C10 1.477(7) . ?
C19 H19A 0.9800 . ?
C19 H19B 0.9800 . ?
C19 H19C 0.9800 . ?
C22 H22A 0.9800 . ?
C22 H22B 0.9800 . ?
C22 H22C 0.9800 . ?
C16 H16A 0.9800 . ?
C16 H16B 0.9800 . ?
C16 H16C 0.9800 . ?
C20 H20 0.9500 . ?
C31 C36 1.392(6) . ?
C31 C32 1.410(6) . ?
C31 B1 1.613(6) . ?
C14 H14 0.9500 . ?
C29 H29 0.9500 . ?
C29 C28 1.386(6) . ?
C8 H8 0.9500 . ?
C27 H27 0.9500 . ?
C27 C28 1.376(6) . ?
C36 H36 0.9500 . ?
C36 C35 1.385(7) . ?
C12 H12 0.9500 . ?
C12 C11 1.358(8) . ?
C28 H28 0.9500 . ?
C32 H32 0.9500 . ?
C32 C33 1.397(6) . ?
C33 H33 0.9500 . ?
C33 C34 1.367(8) . ?
C7 H7A 0.9800 . ?
C7 H7B 0.9800 . ?
C7 H7C 0.9800 . ?
C11 H11 0.9500 . ?
C34 H34 0.9500 . ?
C34 C35 1.389(8) . ?
C35 H35 0.9500 . ?
C13 H13A 0.9800 . ?
C13 H13B 0.9800 . ?
C13 H13C 0.9800 . ?
C10 H10A 0.9800 . ?
C10 H10B 0.9800 . ?
C10 H10C 0.9800 . ?

loop_
_geom_torsion_atom_site_label_1
_geom_torsion_atom_site_label_2
_geom_torsion_atom_site_label_3
_geom_torsion_atom_site_label_4
_geom_torsion
_geom_torsion_site_symmetry_1
_geom_torsion_site_symmetry_2
_geom_torsion_site_symmetry_3
_geom_torsion_site_symmetry_4
_geom_torsion_publ_flag
N7 C17 C18 N8 -1.0(4) . . . . ?
N10 C15 C14 N9 0.1(5) . . . . ?
N6 C9 C8 N5 -1.0(5) . . . . ?
N12 C21 C20 N11 1.0(4) . . . . ?
N2 C24 C23 N1 1.7(4) . . . . ?
N4 C12 C11 N3 -0.7(6) . . . . ?
C17 N7 C5 Yb1 -148.1(3) . . . . ?
C17 N7 C5 N8 1.7(4) . . . . ?
C24 N2 C3 Yb1 -155.1(2) . . . . ?
C24 N2 C3 N1 2.9(4) . . . . ?
C24 N2 B1 N6 101.2(4) . . . . ?
C24 N2 B1 N4 -141.3(4) . . . . ?
C24 N2 B1 C31 -22.5(5) . . . . ?
C25 C30 C29 C28 0.0(6) . . . . ?
C25 C26 C27 C28 2.6(7) . . . . ?
C18 N8 C5 Yb1 152.2(3) . . . . ?
C18 N8 C5 N7 -2.3(4) . . . . ?
C18 N8 B2 N10 145.5(4) . . . . ?
C18 N8 B2 N12 -96.6(4) . . . . ?
C18 N8 B2 C25 27.8(5) . . . . ?
C3 N1 C23 C24 0.1(4) . . . . ?
C3 N2 C24 C23 -3.0(4) . . . . ?
C3 N2 B1 N6 -76.0(4) . . . . ?
C3 N2 B1 N4 41.5(5) . . . . ?
C3 N2 B1 C31 160.3(3) . . . . ?
C30 C25 C26 C27 -4.0(6) . . . . ?
C30 C25 B2 N10 -81.7(4) . . . . ?
C30 C25 B2 N8 36.7(5) . . . . ?
C30 C25 B2 N12 156.7(3) . . . . ?
C30 C29 C28 C27 -1.6(7) . . . . ?
C15 N10 C6 Yb1 170.0(2) . . . . ?
C15 N10 C6 N9 -0.8(4) . . . . ?
C15 N10 B2 N8 -114.4(4) . . . . ?
C15 N10 B2 N12 130.7(4) . . . . ?
C15 N10 B2 C25 7.1(5) . . . . ?
C9 N6 C1 Yb1 163.9(3) . . . . ?
C9 N6 C1 N5 -1.8(4) . . . . ?
C9 N6 B1 N2 -103.0(4) . . . . ?
C9 N6 B1 N4 140.6(4) . . . . ?
C9 N6 B1 C31 23.8(5) . . . . ?
C26 C25 C30 C29 2.7(6) . . . . ?
C26 C25 B2 N10 88.1(4) . . . . ?
C26 C25 B2 N8 -153.4(4) . . . . ?
C26 C25 B2 N12 -33.5(5) . . . . ?
C26 C27 C28 C29 0.3(7) . . . . ?
C23 N1 C3 Yb1 151.0(3) . . . . ?
C23 N1 C3 N2 -1.9(4) . . . . ?
C1 N6 C9 C8 1.8(5) . . . . ?
C1 N6 B1 N2 65.5(5) . . . . ?
C1 N6 B1 N4 -50.9(5) . . . . ?
C1 N6 B1 C31 -167.7(4) . . . . ?
C1 N5 C8 C9 -0.1(5) . . . . ?
C21 N12 C4 Yb1 -164.6(3) . . . . ?
C21 N12 C4 N11 1.9(4) . . . . ?
C21 N12 B2 N10 -137.8(4) . . . . ?
C21 N12 B2 N8 105.8(4) . . . . ?
C21 N12 B2 C25 -18.3(5) . . . . ?
C19 N11 C4 Yb1 -13.7(6) . . . . ?
C19 N11 C4 N12 -177.4(3) . . . . ?
C19 N11 C20 C21 176.4(4) . . . . ?
C6 N10 C15 C14 0.4(5) . . . . ?
C6 N10 B2 N8 62.4(5) . . . . ?
C6 N10 B2 N12 -52.4(5) . . . . ?
C6 N10 B2 C25 -176.0(3) . . . . ?
C6 N9 C14 C15 -0.6(5) . . . . ?
C22 N1 C3 Yb1 -29.6(5) . . . . ?
C22 N1 C3 N2 177.5(3) . . . . ?
C22 N1 C23 C24 -179.2(4) . . . . ?
C5 N7 C17 C18 -0.4(5) . . . . ?
C5 N8 C18 C17 2.1(4) . . . . ?
C5 N8 B2 N10 -44.4(5) . . . . ?
C5 N8 B2 N12 73.5(4) . . . . ?
C5 N8 B2 C25 -162.0(3) . . . . ?
C4 N11 C20 C21 0.2(5) . . . . ?
C4 N12 C21 C20 -1.9(4) . . . . ?
C4 N12 B2 N10 50.9(5) . . . . ?
C4 N12 B2 N8 -65.5(4) . . . . ?
C4 N12 B2 C25 170.4(3) . . . . ?
C16 N7 C17 C18 -179.9(4) . . . . ?
C16 N7 C5 Yb1 31.4(5) . . . . ?
C16 N7 C5 N8 -178.8(3) . . . . ?
C20 N11 C4 Yb1 162.4(3) . . . . ?
C20 N11 C4 N12 -1.3(4) . . . . ?
C31 C36 C35 C34 0.6(9) . . . . ?
C31 C32 C33 C34 2.1(8) . . . . ?
C14 N9 C6 Yb1 -167.4(3) . . . . ?
C14 N9 C6 N10 0.9(5) . . . . ?
C8 N5 C1 Yb1 -161.2(3) . . . . ?
C8 N5 C1 N6 1.2(5) . . . . ?
C36 C31 C32 C33 -2.0(7) . . . . ?
C36 C31 B1 N6 47.4(5) . . . . ?
C36 C31 B1 N2 167.9(4) . . . . ?
C36 C31 B1 N4 -71.9(5) . . . . ?
C12 N4 B1 N6 -132.2(4) . . . . ?
C12 N4 B1 N2 113.3(5) . . . . ?
C12 N4 B1 C31 -12.0(6) . . . . ?
C12 N4 C2 Yb1 -167.1(3) . . . . ?
C12 N4 C2 N3 0.8(5) . . . . ?
C32 C31 C36 C35 0.6(8) . . . . ?
C32 C31 B1 N6 -143.8(4) . . . . ?
C32 C31 B1 N2 -23.3(6) . . . . ?
C32 C31 B1 N4 96.9(5) . . . . ?
C32 C33 C34 C35 -0.7(8) . . . . ?
C33 C34 C35 C36 -0.6(9) . . . . ?
B2 N10 C15 C14 177.7(4) . . . . ?
B2 N10 C6 Yb1 -7.2(5) . . . . ?
B2 N10 C6 N9 -178.0(3) . . . . ?
B2 N8 C18 C17 173.4(3) . . . . ?
B2 N8 C5 Yb1 -19.2(4) . . . . ?
B2 N8 C5 N7 -173.8(3) . . . . ?
B2 N12 C21 C20 -174.1(3) . . . . ?
B2 N12 C4 Yb1 8.0(5) . . . . ?
B2 N12 C4 N11 174.5(3) . . . . ?
B2 C25 C30 C29 173.2(4) . . . . ?
B2 C25 C26 C27 -174.1(4) . . . . ?
C7 N5 C1 Yb1 17.1(7) . . . . ?
C7 N5 C1 N6 179.6(4) . . . . ?
C7 N5 C8 C9 -178.5(4) . . . . ?
C11 N3 C2 Yb1 164.1(4) . . . . ?
C11 N3 C2 N4 -1.2(6) . . . . ?
B1 N6 C9 C8 171.8(4) . . . . ?
B1 N6 C1 Yb1 -6.2(5) . . . . ?
B1 N6 C1 N5 -172.0(3) . . . . ?
B1 N2 C24 C23 179.6(4) . . . . ?
B1 N2 C3 Yb1 22.4(4) . . . . ?
B1 N2 C3 N1 -179.5(3) . . . . ?
B1 N4 C12 C11 -179.1(4) . . . . ?
B1 N4 C2 Yb1 11.9(6) . . . . ?
B1 N4 C2 N3 179.8(4) . . . . ?
B1 C31 C36 C35 170.3(5) . . . . ?
B1 C31 C32 C33 -171.0(4) . . . . ?
C2 N4 C12 C11 -0.1(6) . . . . ?
C2 N4 B1 N6 48.9(5) . . . . ?
C2 N4 B1 N2 -65.6(5) . . . . ?
C2 N4 B1 C31 169.1(4) . . . . ?
C2 N3 C11 C12 1.2(7) . . . . ?
C13 N9 C6 Yb1 13.5(7) . . . . ?
C13 N9 C6 N10 -178.3(5) . . . . ?
C13 N9 C14 C15 178.6(5) . . . . ?
C10 N3 C11 C12 -179.0(5) . . . . ?
C10 N3 C2 Yb1 -15.7(8) . . . . ?
C10 N3 C2 N4 179.0(5) . . . . ?

loop_
_exptl_oxdiff_crystal_face_indexfrac_h
_exptl_oxdiff_crystal_face_indexfrac_k
_exptl_oxdiff_crystal_face_indexfrac_l
_exptl_oxdiff_crystal_face_x
_exptl_oxdiff_crystal_face_y
_exptl_oxdiff_crystal_face_z
-1.9990 -2.0028 -1.0102 -0.0048 0.3295 0.0894
1.9990 2.0028 1.0102 0.0048 -0.3295 -0.0894
1.8763 -13.2564 5.7515 0.2493 -0.1534 0.9562
-4.5996 9.6269 -5.2129 -0.1790 0.6058 -0.7752
6.3075 3.2143 -0.9438 -0.1302 -0.9897 -0.0602
-1.4806 13.8404 1.1910 0.0088 0.0623 -0.9980
-4.6862 9.4789 4.8538 0.2077 0.5853 -0.7838
-0.9136 -2.5071 25.3409 0.9910 0.0781 0.1085
-0.1145 9.9622 18.5650 0.6713 -0.1615 -0.7233
1.6277 -0.1312 25.1807 0.9426 -0.3337 0.0090
0.4155 0.1806 -25.9576 -0.9988 0.0261 0.0409
4.1861 -2.4408 -19.3544 -0.7842 -0.5388 0.3077
-1.3178 3.3691 24.7144 0.9486 0.0745 -0.3077
-2.5445 -11.2973 -12.0451 -0.3824 0.5570 0.7372
4.3277 -9.1255 -9.8705 -0.3964 -0.5173 0.7585
0.9135 2.4991 -25.3436 -0.9911 -0.0780 -0.1079
-2.3847 1.7080 -23.9913 -0.8938 0.4263 -0.1395

loop_
_smtbx_masks_void_nr
_smtbx_masks_void_average_x
_smtbx_masks_void_average_y
_smtbx_masks_void_average_z
_smtbx_masks_void_volume
_smtbx_masks_void_count_electrons
_smtbx_masks_void_content
1 -0.419 -0.656 0.250 848.4 200.7 '5 thf'
2 0.441 -0.229 0.750 848.4 199.0 '5 thf'
